data_7201040
loop_
_publ_author_name
'Wang, Wenju'
'Xu, Lin'
'Gao, Guanggang'
'Liu, Li'
'Liu, Xizheng'

_publ_section_title
;
 The first \e-Keggin core of molybdogermanate in extended architectures
 of nickel(II) with N-donor ligands: syntheses, crystal structures and
 magnetic properties
;
_journal_issue 11
_journal_name_full CrystEngComm
_journal_page_first 2488
_journal_paper_doi 10.1039/b903793d
_journal_volume 11
_journal_year 2009
_chemical_formula_sum 'C27 H70 Ge Mo12 N11 Ni4 O47'
_chemical_formula_weight 2759.58
_chemical_name_systematic
;
?
;
_space_group_IT_number 2
_symmetry_cell_setting triclinic
_symmetry_space_group_name_Hall '-P 1'
_symmetry_space_group_name_H-M 'P -1'
_atom_sites_solution_hydrogens geom
_atom_sites_solution_primary direct
_atom_sites_solution_secondary difmap
_audit_creation_method SHELXL-97
_cell_angle_alpha 112.528(3)
_cell_angle_beta 106.237(3)
_cell_angle_gamma 97.703(2)
_cell_formula_units_Z 2
_cell_length_a 14.544(2)
_cell_length_b 15.039(3)
_cell_length_c 18.655(3)
_cell_measurement_reflns_used 5466
_cell_measurement_temperature 273(2)
_cell_measurement_theta_max 27.48
_cell_measurement_theta_min 1.80
_cell_volume 3482.3(10)
_computing_cell_refinement 'SMART (Bruker, 2002)'
_computing_data_collection 'SMART (Bruker, 2002)'
_computing_data_reduction 'SAINT (Bruker, 2002)'
_computing_molecular_graphics 'DIAMOND (Brandenburg, 1999)'
_computing_publication_material SHELXTL
_computing_structure_refinement SHELXTL
_computing_structure_solution 'SHELXTL (Bruker, 1997)'
_diffrn_ambient_temperature 273(2)
_diffrn_detector_area_resol_mean 'not measured'
_diffrn_measured_fraction_theta_full 0.988
_diffrn_measured_fraction_theta_max 0.988
_diffrn_measurement_device_type 'Bruker SMART CCD APEX II'
_diffrn_measurement_method '\w and \f'
_diffrn_radiation_monochromator graphite
_diffrn_radiation_source 'fine-focus sealed tube'
_diffrn_radiation_type MoK\a
_diffrn_radiation_wavelength 0.71073
_diffrn_reflns_av_R_equivalents 0.0697
_diffrn_reflns_av_sigmaI/netI 0.1094
_diffrn_reflns_limit_h_max 17
_diffrn_reflns_limit_h_min -17
_diffrn_reflns_limit_k_max 18
_diffrn_reflns_limit_k_min -18
_diffrn_reflns_limit_l_max 23
_diffrn_reflns_limit_l_min -23
_diffrn_reflns_number 30123
_diffrn_reflns_theta_full 26.09
_diffrn_reflns_theta_max 26.09
_diffrn_reflns_theta_min 2.09
_exptl_absorpt_coefficient_mu 3.658
_exptl_absorpt_correction_T_max 0.608
_exptl_absorpt_correction_T_min 0.567
_exptl_absorpt_correction_type multi-scan
_exptl_crystal_colour 'dark blue'
_exptl_crystal_density_diffrn 2.588
_exptl_crystal_density_method 'not measured'
_exptl_crystal_description block
_exptl_crystal_F_000 2618
_exptl_crystal_size_max 0.22
_exptl_crystal_size_mid 0.14
_exptl_crystal_size_min 0.14
_refine_diff_density_max 1.746
_refine_diff_density_min -1.253
_refine_diff_density_rms 0.266
_refine_ls_extinction_method none
_refine_ls_goodness_of_fit_ref 1.004
_refine_ls_hydrogen_treatment constr
_refine_ls_matrix_type full
_refine_ls_number_parameters 876
_refine_ls_number_reflns 13645
_refine_ls_number_restraints 12
_refine_ls_restrained_S_all 1.005
_refine_ls_R_factor_all 0.1017
_refine_ls_R_factor_gt 0.0574
_refine_ls_shift/su_max 0.000
_refine_ls_shift/su_mean 0.000
_refine_ls_structure_factor_coef Fsqd
_refine_ls_weighting_details 'calc w=1/[\s^2^(Fo^2^)+(0.0648P)^2^+0.0000P] where P=(Fo^2^+2Fc^2^)/3'
_refine_ls_weighting_scheme calc
_refine_ls_wR_factor_gt 0.1290
_refine_ls_wR_factor_ref 0.1551
_reflns_number_gt 8561
_reflns_number_total 13645
_reflns_threshold_expression >2sigma(I)
_cod_data_source_file b903793d.txt
_cod_data_source_block 1
_cod_original_cell_volume 3482.2(16)
_cod_database_code 7201040

loop_
_symmetry_equiv_pos_as_xyz
'x, y, z'
'-x, -y, -z'

loop_
_atom_site_label
_atom_site_type_symbol
_atom_site_fract_x
_atom_site_fract_y
_atom_site_fract_z
_atom_site_U_iso_or_equiv
_atom_site_adp_type
_atom_site_occupancy
_atom_site_symmetry_multiplicity
_atom_site_calc_flag
_atom_site_refinement_flags
_atom_site_disorder_assembly
_atom_site_disorder_group
Ge Ge 0.26814(8) 0.52416(8) 0.25328(7) 0.0148(3) Uani 1 1 d . . .
Ni1 Ni 0.24957(11) 0.81558(11) 0.34350(8) 0.0205(3) Uani 1 1 d . . .
Ni2 Ni 0.52204(10) 0.52228(10) 0.19323(8) 0.0187(3) Uani 1 1 d . . .
Ni3 Ni 0.28131(11) 0.41892(11) 0.42501(8) 0.0195(3) Uani 1 1 d . . .
Ni4 Ni 0.02401(10) 0.34006(11) 0.05121(8) 0.0209(3) Uani 1 1 d . . .
Mo1 Mo 0.50106(7) 0.53842(7) 0.39105(5) 0.0166(2) Uani 1 1 d . . .
Mo2 Mo 0.41845(7) 0.35578(7) 0.27884(6) 0.0183(2) Uani 1 1 d . . .
Mo3 Mo 0.36183(7) 0.69501(7) 0.47380(6) 0.0190(2) Uani 1 1 d . . .
Mo4 Mo 0.12280(7) 0.61849(7) 0.12624(6) 0.0170(2) Uani 1 1 d . . .
Mo5 Mo 0.26513(7) 0.46624(7) 0.04500(5) 0.0168(2) Uani 1 1 d . . .
Mo6 Mo 0.27965(7) 0.31684(7) 0.07906(6) 0.0177(2) Uani 1 1 d . . .
Mo7 Mo 0.36795(7) 0.70598(7) 0.18524(6) 0.0177(2) Uani 1 1 d . . .
Mo8 Mo 0.17143(7) 0.62468(7) 0.41703(6) 0.0201(2) Uani 1 1 d . . .
Mo9 Mo 0.03008(7) 0.58137(7) 0.21529(6) 0.0192(2) Uani 1 1 d . . .
Mo10 Mo 0.49080(7) 0.74289(7) 0.36281(6) 0.0184(2) Uani 1 1 d . . .
Mo11 Mo 0.17253(7) 0.25741(7) 0.19707(6) 0.0205(2) Uani 1 1 d . . .
Mo12 Mo 0.04696(7) 0.39348(8) 0.26825(6) 0.0216(2) Uani 1 1 d . . .
O1 O 0.3943(5) 0.4341(5) 0.3796(4) 0.0187(17) Uani 1 1 d . . .
O2 O 0.4952(5) 0.4747(5) 0.2774(4) 0.0196(17) Uani 1 1 d . . .
O3 O 0.1394(5) 0.6963(5) 0.2417(4) 0.0177(16) Uani 1 1 d . . .
O4 O 0.2566(5) 0.7281(5) 0.4069(4) 0.0188(17) Uani 1 1 d . . .
O5 O 0.1654(5) 0.3656(5) 0.0453(4) 0.0186(17) Uani 1 1 d . . .
O6 O 0.2529(5) 0.5646(5) 0.1737(4) 0.0132(15) Uani 1 1 d . . .
O7 O 0.0461(5) 0.4924(5) 0.1134(4) 0.0178(17) Uani 1 1 d . . .
O8 O 0.2768(5) 0.5651(6) 0.4484(4) 0.0211(17) Uani 1 1 d . . .
O9 O 0.1618(5) 0.5334(5) 0.2818(4) 0.0171(16) Uani 1 1 d . . .
O10 O 0.1722(5) 0.3575(5) 0.3060(4) 0.0202(17) Uani 1 1 d . . .
O11 O 0.2843(5) 0.4025(5) 0.2143(4) 0.0153(16) Uani 1 1 d . . .
O12 O 0.3751(5) 0.5989(5) 0.3452(4) 0.0140(16) Uani 1 1 d . . .
O13 O 0.4663(5) 0.6540(5) 0.2443(4) 0.0185(17) Uani 1 1 d . . .
O14 O 0.3770(5) 0.4409(5) 0.1125(4) 0.0222(18) Uani 1 1 d . . .
O15 O 0.0502(5) 0.6499(6) 0.3414(4) 0.0232(18) Uani 1 1 d . . .
HO15 H -0.0064 0.6380 0.3524 0.028 Uiso 1 1 d R . .
O16 O 0.2423(5) 0.7242(5) 0.1474(4) 0.0175(17) Uani 1 1 d . . .
O17 O 0.0735(5) 0.3283(5) 0.1640(4) 0.0199(17) Uani 1 1 d . . .
O18 O 0.3652(5) 0.7620(5) 0.2998(4) 0.0214(18) Uani 1 1 d . . .
O19 O 0.2958(5) 0.2529(5) 0.2536(4) 0.0191(17) Uani 1 1 d . . .
O20 O 0.6046(5) 0.5215(5) 0.4508(4) 0.0211(17) Uani 1 1 d . . .
O21 O 0.5680(5) 0.6675(5) 0.3936(4) 0.0168(16) Uani 1 1 d . . .
O22 O 0.5769(6) 0.8453(6) 0.3826(5) 0.030(2) Uani 1 1 d . . .
O23 O 0.0339(5) 0.6518(5) 0.0678(4) 0.0228(18) Uani 1 1 d . . .
O24 O 0.1861(5) 0.2192(5) 0.0961(4) 0.0207(17) Uani 1 1 d . . .
O25 O 0.5039(6) 0.3003(6) 0.3069(5) 0.0263(19) Uani 1 1 d . . .
O26 O 0.3918(5) 0.2854(5) 0.1533(4) 0.0206(17) Uani 1 1 d . . .
HO26 H 0.3958 0.2213 0.1327 0.025 Uiso 1 1 d R . .
O27 O -0.0396(6) 0.3001(6) 0.2614(5) 0.030(2) Uani 1 1 d . . .
O28 O 0.0782(5) 0.4889(5) 0.3752(4) 0.0219(18) Uani 1 1 d . . .
O29 O 0.0956(6) 0.1533(6) 0.1856(5) 0.0273(19) Uani 1 1 d . . .
O30 O -0.0738(6) 0.6141(6) 0.1823(5) 0.029(2) Uani 1 1 d . . .
O31 O 0.1520(5) 0.5329(5) 0.0198(4) 0.0210(18) Uani 1 1 d . . .
HO31 H 0.0985 0.5050 -0.0341 0.025 Uiso 1 1 d R . .
O32 O 0.4798(5) 0.6349(5) 0.4984(4) 0.0189(17) Uani 1 1 d . . .
HO32 H 0.5005 0.6179 0.5423 0.023 Uiso 1 1 d R . .
O33 O 0.3565(5) 0.6030(5) 0.0860(4) 0.0186(17) Uani 1 1 d . . .
O34 O 0.2701(6) 0.4179(6) -0.0510(4) 0.0238(18) Uani 1 1 d . . .
O35 O 0.1492(6) 0.6832(6) 0.5044(4) 0.028(2) Uani 1 1 d . . .
O36 O 0.4560(5) 0.7870(5) 0.4550(4) 0.0231(18) Uani 1 1 d . . .
O37 O 0.2844(6) 0.2365(6) -0.0103(4) 0.0280(19) Uani 1 1 d . . .
O38 O 0.4435(6) 0.8048(6) 0.1880(5) 0.0257(19) Uani 1 1 d . . .
O39 O -0.0339(5) 0.4558(6) 0.2180(4) 0.0225(18) Uani 1 1 d . . .
O40 O 0.3812(6) 0.7720(6) 0.5724(5) 0.034(2) Uani 1 1 d . . .
OW1 O -0.1526(9) 0.5235(9) 0.3193(7) 0.073(3) Uiso 1 1 d . . .
OW2 O 0.0596(11) -0.0242(11) 0.2125(9) 0.105(5) Uiso 1 1 d . . .
OW3 O 0.2582(15) 0.6206(15) 0.6374(12) 0.165(7) Uiso 1 1 d . . .
N1 N 0.1749(8) 0.3948(7) 0.4746(6) 0.032(3) Uani 1 1 d . . .
H1A H 0.1966 0.4384 0.5288 0.038 Uiso 1 1 calc R . .
H1B H 0.1184 0.4051 0.4481 0.038 Uiso 1 1 calc R . .
N2 N 0.2901(7) 0.2787(8) 0.4139(6) 0.030(2) Uani 1 1 d . . .
H2A H 0.2909 0.2410 0.3633 0.036 Uiso 1 1 calc R . .
H2B H 0.3465 0.2838 0.4526 0.036 Uiso 1 1 calc R . .
N3 N -0.1222(7) 0.3092(8) 0.0456(6) 0.030(2) Uani 1 1 d . . .
H3A H -0.1255 0.3434 0.0959 0.036 Uiso 1 1 calc R . .
H3B H -0.1609 0.3263 0.0090 0.036 Uiso 1 1 calc R . .
N4 N -0.0123(7) 0.1869(7) -0.0154(6) 0.031(2) Uani 1 1 d . . .
H4A H -0.0156 0.1711 -0.0679 0.037 Uiso 1 1 calc R . .
H4B H 0.0353 0.1633 0.0078 0.037 Uiso 1 1 calc R . .
N5 N 0.2432(7) 0.9012(7) 0.2793(5) 0.026(2) Uani 1 1 d . . .
H5A H 0.2516 0.8677 0.2310 0.031 Uiso 1 1 calc R . .
H5B H 0.1830 0.9129 0.2673 0.031 Uiso 1 1 calc R . .
N6 N 0.3660(8) 0.9418(7) 0.4369(6) 0.038(3) Uani 1 1 d . . .
H6A H 0.3440 0.9814 0.4747 0.045 Uiso 1 1 calc R . .
H6B H 0.4161 0.9230 0.4631 0.045 Uiso 1 1 calc R . .
N7 N 0.6662(6) 0.6056(7) 0.2744(6) 0.026(2) Uani 1 1 d . . .
H7A H 0.6644 0.6500 0.3225 0.032 Uiso 1 1 calc R . .
H7B H 0.7014 0.5646 0.2858 0.032 Uiso 1 1 calc R . .
N8 N 0.5593(6) 0.5880(7) 0.1214(6) 0.023(2) Uani 1 1 d . . .
H8A H 0.5813 0.5469 0.0844 0.028 Uiso 1 1 calc R . .
H8B H 0.5060 0.6014 0.0934 0.028 Uiso 1 1 calc R . .
N9 N 0.5645(7) 0.3933(7) 0.1324(6) 0.023(2) Uani 1 1 d . . .
N10 N 0.6070(8) -0.0964(8) -0.0801(7) 0.041(3) Uani 1 1 d . . .
N11 N 0.1501(7) 0.8736(7) 0.3983(6) 0.030(2) Uani 1 1 d . . .
C1 C 0.2032(13) 0.2318(12) 0.4252(11) 0.063(5) Uani 1 1 d U . .
H1C H 0.1555 0.1847 0.3706 0.076 Uiso 1 1 calc R . .
H1D H 0.2247 0.1936 0.4552 0.076 Uiso 1 1 calc R . .
C2 C 0.1550(15) 0.2937(15) 0.4660(14) 0.091(6) Uani 1 1 d U . .
H2 H 0.2016 0.3112 0.5218 0.109 Uiso 1 1 calc R . .
C3 C 0.0669(12) 0.2531(13) 0.4794(12) 0.075(6) Uani 1 1 d . . .
H3C H 0.0468 0.3072 0.5134 0.113 Uiso 1 1 calc R . .
H3D H 0.0829 0.2116 0.5068 0.113 Uiso 1 1 calc R . .
H3E H 0.0136 0.2140 0.4267 0.113 Uiso 1 1 calc R . .
C4 C -0.1535(12) 0.2044(11) 0.0196(13) 0.075(6) Uani 1 1 d . . .
H4C H -0.1544 0.1960 0.0684 0.090 Uiso 1 1 calc R . .
H4D H -0.2221 0.1815 -0.0184 0.090 Uiso 1 1 calc R . .
C5 C -0.1069(16) 0.1411(12) -0.0166(19) 0.127(11) Uani 1 1 d . . .
H5 H -0.1436 0.1331 -0.0724 0.153 Uiso 1 1 calc R . .
C6 C -0.1337(13) 0.0342(11) -0.0411(11) 0.072(5) Uani 1 1 d . . .
H6C H -0.0949 0.0030 -0.0721 0.108 Uiso 1 1 calc R . .
H6D H -0.2031 0.0059 -0.0750 0.108 Uiso 1 1 calc R . .
H6E H -0.1210 0.0232 0.0077 0.108 Uiso 1 1 calc R . .
C7 C 0.3992(12) 0.9943(11) 0.3919(9) 0.060(5) Uani 1 1 d . . .
H7C H 0.4380 1.0620 0.4319 0.072 Uiso 1 1 calc R . .
H7D H 0.4426 0.9608 0.3668 0.072 Uiso 1 1 calc R . .
C8 C 0.3222(10) 0.9986(10) 0.3299(8) 0.040(3) Uani 1 1 d . . .
H8 H 0.2890 1.0417 0.3620 0.048 Uiso 1 1 calc R . .
C9 C 0.3470(12) 1.0516(11) 0.2813(11) 0.066(5) Uani 1 1 d . . .
H9A H 0.2866 1.0513 0.2433 0.099 Uiso 1 1 calc R . .
H9B H 0.3851 1.0181 0.2506 0.099 Uiso 1 1 calc R . .
H9C H 0.3851 1.1194 0.3188 0.099 Uiso 1 1 calc R . .
C10 C 0.6394(9) 0.6823(8) 0.1805(7) 0.029(3) Uani 1 1 d . . .
H10A H 0.6693 0.7092 0.1501 0.035 Uiso 1 1 calc R . .
H10B H 0.6117 0.7318 0.2122 0.035 Uiso 1 1 calc R . .
C11 C 0.7156(8) 0.6594(9) 0.2375(8) 0.032(3) Uani 1 1 d . . .
H11 H 0.7465 0.6144 0.2042 0.039 Uiso 1 1 calc R . .
C12 C 0.7986(11) 0.7539(12) 0.3053(10) 0.072(6) Uani 1 1 d . . .
H12A H 0.8464 0.7354 0.3402 0.108 Uiso 1 1 calc R . .
H12B H 0.7700 0.7995 0.3385 0.108 Uiso 1 1 calc R . .
H12C H 0.8308 0.7856 0.2795 0.108 Uiso 1 1 calc R . .
C13 C 0.0713(10) 0.8924(10) 0.3567(8) 0.037(3) Uani 1 1 d . . .
H13 H 0.0550 0.8716 0.2998 0.045 Uiso 1 1 calc R . .
C14 C 0.0119(9) 0.9425(10) 0.3957(8) 0.035(3) Uani 1 1 d . . .
H14 H -0.0433 0.9537 0.3643 0.042 Uiso 1 1 calc R . .
C15 C 0.0335(8) 0.9753(9) 0.4794(7) 0.027(3) Uani 1 1 d . . .
C16 C 0.1138(11) 0.9535(10) 0.5223(8) 0.046(4) Uani 1 1 d . . .
H16 H 0.1289 0.9706 0.5785 0.055 Uiso 1 1 calc R . .
C17 C 0.1731(11) 0.9050(11) 0.4807(8) 0.050(4) Uani 1 1 d . . .
H17 H 0.2296 0.8945 0.5111 0.060 Uiso 1 1 calc R . .
C18 C 0.6191(9) 0.3520(9) 0.1713(8) 0.034(3) Uani 1 1 d . . .
H18 H 0.6501 0.3878 0.2288 0.040 Uiso 1 1 calc R . .
C19 C 0.6346(10) 0.2592(10) 0.1339(9) 0.042(4) Uani 1 1 d . . .
H19 H 0.6742 0.2341 0.1658 0.051 Uiso 1 1 calc R . .
C20 C 0.5898(9) 0.2035(8) 0.0474(8) 0.028(3) Uani 1 1 d . . .
C21 C 0.5352(10) 0.2491(9) 0.0051(7) 0.035(3) Uani 1 1 d . . .
H21 H 0.5058 0.2168 -0.0527 0.042 Uiso 1 1 calc R . .
C22 C 0.5246(10) 0.3420(9) 0.0486(7) 0.032(3) Uani 1 1 d . . .
H22 H 0.4880 0.3709 0.0188 0.039 Uiso 1 1 calc R . .
C23 C 0.5969(9) 0.1009(9) 0.0038(8) 0.029(3) Uani 1 1 d . . .
C24 C 0.6414(9) 0.0518(9) 0.0452(9) 0.040(4) Uani 1 1 d . . .
H24 H 0.6697 0.0834 0.1030 0.048 Uiso 1 1 calc R . .
C25 C 0.6448(11) -0.0437(10) 0.0022(9) 0.046(4) Uani 1 1 d . . .
H25 H 0.6760 -0.0744 0.0331 0.055 Uiso 1 1 calc R . .
C26 C 0.5642(11) -0.0489(11) -0.1200(9) 0.047(4) Uani 1 1 d . . .
H26 H 0.5354 -0.0831 -0.1777 0.057 Uiso 1 1 calc R . .
C27 C 0.5586(11) 0.0477(11) -0.0827(9) 0.051(4) Uani 1 1 d . . .
H27 H 0.5294 0.0776 -0.1152 0.061 Uiso 1 1 calc R . .
OW4 O 0.1009(17) 0.1981(18) -0.1537(14) 0.113(8) Uiso 1 1 d . . .
OW5 O 0.345(2) -0.133(3) -0.272(2) 0.136(12) Uiso 1 1 d . . .

loop_
_atom_site_aniso_label
_atom_site_aniso_U_11
_atom_site_aniso_U_22
_atom_site_aniso_U_33
_atom_site_aniso_U_23
_atom_site_aniso_U_13
_atom_site_aniso_U_12
Ge 0.0149(6) 0.0162(6) 0.0134(5) 0.0065(5) 0.0043(5) 0.0065(5)
Ni1 0.0248(8) 0.0198(8) 0.0183(7) 0.0080(6) 0.0082(6) 0.0107(6)
Ni2 0.0177(8) 0.0211(8) 0.0189(7) 0.0098(6) 0.0062(6) 0.0081(6)
Ni3 0.0216(8) 0.0220(8) 0.0199(7) 0.0121(6) 0.0090(6) 0.0094(6)
Ni4 0.0192(8) 0.0213(8) 0.0200(7) 0.0079(6) 0.0052(6) 0.0068(6)
Mo1 0.0176(5) 0.0184(5) 0.0142(5) 0.0075(4) 0.0046(4) 0.0077(4)
Mo2 0.0206(5) 0.0188(5) 0.0168(5) 0.0084(4) 0.0061(4) 0.0088(4)
Mo3 0.0217(5) 0.0211(5) 0.0161(5) 0.0088(4) 0.0067(4) 0.0101(4)
Mo4 0.0168(5) 0.0197(5) 0.0156(5) 0.0084(4) 0.0045(4) 0.0087(4)
Mo5 0.0180(5) 0.0190(5) 0.0146(5) 0.0076(4) 0.0059(4) 0.0081(4)
Mo6 0.0201(5) 0.0170(5) 0.0158(5) 0.0070(4) 0.0053(4) 0.0080(4)
Mo7 0.0192(5) 0.0191(5) 0.0173(5) 0.0097(4) 0.0067(4) 0.0069(4)
Mo8 0.0213(5) 0.0263(6) 0.0166(5) 0.0107(4) 0.0084(4) 0.0119(4)
Mo9 0.0181(5) 0.0244(6) 0.0169(5) 0.0100(4) 0.0063(4) 0.0088(4)
Mo10 0.0192(5) 0.0178(5) 0.0165(5) 0.0070(4) 0.0048(4) 0.0058(4)
Mo11 0.0230(6) 0.0179(5) 0.0201(5) 0.0090(4) 0.0064(4) 0.0056(4)
Mo12 0.0196(5) 0.0257(6) 0.0223(5) 0.0129(5) 0.0080(4) 0.0074(4)
O1 0.023(4) 0.018(4) 0.022(4) 0.012(3) 0.011(3) 0.013(3)
O2 0.022(4) 0.017(4) 0.022(4) 0.008(3) 0.009(3) 0.012(3)
O3 0.018(4) 0.021(4) 0.020(4) 0.010(3) 0.010(3) 0.010(3)
O4 0.023(4) 0.024(4) 0.016(4) 0.011(3) 0.011(3) 0.012(3)
O5 0.031(5) 0.012(4) 0.010(4) 0.003(3) 0.006(3) 0.008(3)
O6 0.013(4) 0.013(4) 0.013(3) 0.006(3) 0.004(3) 0.002(3)
O7 0.011(4) 0.023(4) 0.017(4) 0.009(3) 0.005(3) -0.002(3)
O8 0.021(4) 0.031(5) 0.017(4) 0.013(4) 0.008(3) 0.012(4)
O9 0.013(4) 0.023(4) 0.018(4) 0.007(3) 0.009(3) 0.012(3)
O10 0.023(4) 0.027(5) 0.013(4) 0.011(3) 0.006(3) 0.011(3)
O11 0.014(4) 0.015(4) 0.018(4) 0.008(3) 0.006(3) 0.006(3)
O12 0.018(4) 0.008(4) 0.010(3) -0.002(3) 0.005(3) 0.005(3)
O13 0.019(4) 0.022(4) 0.021(4) 0.010(3) 0.012(3) 0.012(3)
O14 0.026(4) 0.022(4) 0.018(4) 0.009(3) 0.006(3) 0.012(4)
O15 0.018(4) 0.038(5) 0.021(4) 0.014(4) 0.013(3) 0.016(4)
O16 0.024(4) 0.020(4) 0.015(4) 0.012(3) 0.006(3) 0.019(3)
O17 0.019(4) 0.023(4) 0.017(4) 0.008(3) 0.007(3) 0.007(3)
O18 0.020(4) 0.024(4) 0.013(4) 0.006(3) -0.001(3) 0.006(3)
O19 0.026(4) 0.014(4) 0.021(4) 0.012(3) 0.006(3) 0.010(3)
O20 0.024(4) 0.024(4) 0.023(4) 0.014(4) 0.011(3) 0.013(4)
O21 0.013(4) 0.016(4) 0.016(4) 0.004(3) 0.000(3) 0.007(3)
O22 0.023(5) 0.034(5) 0.034(5) 0.019(4) 0.006(4) 0.007(4)
O23 0.027(4) 0.024(5) 0.022(4) 0.011(4) 0.010(3) 0.017(4)
O24 0.022(4) 0.011(4) 0.023(4) 0.006(3) 0.002(3) 0.004(3)
O25 0.028(5) 0.031(5) 0.033(5) 0.023(4) 0.013(4) 0.019(4)
O26 0.025(4) 0.014(4) 0.024(4) 0.005(3) 0.012(3) 0.012(3)
O27 0.024(5) 0.026(5) 0.045(5) 0.021(4) 0.015(4) 0.004(4)
O28 0.018(4) 0.026(5) 0.025(4) 0.011(4) 0.010(3) 0.011(3)
O29 0.028(5) 0.022(5) 0.032(5) 0.015(4) 0.008(4) 0.004(4)
O30 0.022(4) 0.041(5) 0.027(4) 0.012(4) 0.013(4) 0.017(4)
O31 0.018(4) 0.027(5) 0.018(4) 0.009(3) 0.004(3) 0.018(3)
O32 0.011(4) 0.036(5) 0.011(4) 0.012(3) 0.002(3) 0.008(3)
O33 0.018(4) 0.026(4) 0.017(4) 0.014(3) 0.006(3) 0.010(3)
O34 0.028(5) 0.036(5) 0.017(4) 0.016(4) 0.012(3) 0.019(4)
O35 0.030(5) 0.041(5) 0.024(4) 0.015(4) 0.018(4) 0.024(4)
O36 0.028(5) 0.015(4) 0.019(4) 0.000(3) 0.006(3) 0.008(3)
O37 0.038(5) 0.018(4) 0.021(4) 0.001(3) 0.010(4) 0.013(4)
O38 0.026(5) 0.028(5) 0.029(4) 0.019(4) 0.011(4) 0.008(4)
O39 0.010(4) 0.031(5) 0.025(4) 0.010(4) 0.006(3) 0.009(3)
O40 0.026(5) 0.041(6) 0.027(4) 0.008(4) 0.009(4) 0.008(4)
N1 0.040(7) 0.033(6) 0.033(6) 0.019(5) 0.017(5) 0.018(5)
N2 0.028(6) 0.045(7) 0.019(5) 0.015(5) 0.007(4) 0.013(5)
N3 0.029(6) 0.046(7) 0.021(5) 0.020(5) 0.010(4) 0.008(5)
N4 0.028(6) 0.033(6) 0.027(5) 0.013(5) 0.004(5) 0.008(5)
N5 0.027(6) 0.031(6) 0.019(5) 0.008(4) 0.009(4) 0.017(5)
N6 0.043(7) 0.027(6) 0.022(5) -0.004(5) 0.000(5) 0.013(5)
N7 0.016(5) 0.040(6) 0.038(6) 0.023(5) 0.017(5) 0.016(5)
N8 0.017(5) 0.025(6) 0.032(5) 0.013(5) 0.010(4) 0.014(4)
N9 0.019(5) 0.021(5) 0.025(5) 0.007(4) 0.003(4) 0.011(4)
N10 0.036(7) 0.033(7) 0.056(8) 0.016(6) 0.023(6) 0.017(5)
N11 0.031(6) 0.035(6) 0.029(6) 0.013(5) 0.017(5) 0.017(5)
C1 0.075(9) 0.046(8) 0.075(8) 0.025(6) 0.040(7) 0.018(6)
C2 0.080(9) 0.085(10) 0.130(10) 0.048(8) 0.074(8) 0.010(7)
C3 0.057(11) 0.080(14) 0.115(16) 0.050(12) 0.062(11) 0.014(10)
C4 0.052(11) 0.031(9) 0.126(16) 0.017(10) 0.048(11) -0.017(8)
C5 0.087(16) 0.022(10) 0.27(3) 0.026(15) 0.12(2) 0.012(10)
C6 0.083(14) 0.045(11) 0.075(12) 0.012(9) 0.041(10) -0.007(9)
C7 0.071(12) 0.034(9) 0.056(10) 0.024(8) 0.003(9) -0.015(8)
C8 0.035(8) 0.028(8) 0.043(8) 0.017(7) 0.001(6) -0.003(6)
C9 0.074(13) 0.037(10) 0.095(14) 0.037(10) 0.032(10) 0.012(9)
C10 0.030(7) 0.014(6) 0.042(7) 0.009(6) 0.018(6) 0.001(5)
C11 0.010(6) 0.034(8) 0.044(8) 0.011(6) 0.007(6) 0.003(5)
C12 0.042(10) 0.075(13) 0.082(13) 0.045(11) 0.000(9) -0.022(9)
C13 0.037(8) 0.041(8) 0.025(7) 0.008(6) 0.006(6) 0.013(7)
C14 0.014(6) 0.057(9) 0.037(7) 0.021(7) 0.009(6) 0.015(6)
C15 0.022(7) 0.036(8) 0.027(6) 0.013(6) 0.013(5) 0.006(6)
C16 0.068(11) 0.050(9) 0.020(7) 0.013(6) 0.011(7) 0.032(8)
C17 0.060(10) 0.065(11) 0.036(8) 0.019(8) 0.024(7) 0.043(9)
C18 0.040(8) 0.022(7) 0.034(7) 0.008(6) 0.012(6) 0.011(6)
C19 0.031(8) 0.037(8) 0.053(9) 0.016(7) 0.005(7) 0.020(7)
C20 0.027(7) 0.016(6) 0.039(7) 0.010(6) 0.011(6) 0.008(5)
C21 0.070(10) 0.026(7) 0.019(6) 0.011(5) 0.027(6) 0.019(7)
C22 0.056(9) 0.035(8) 0.019(6) 0.020(6) 0.019(6) 0.015(7)
C23 0.025(7) 0.029(7) 0.042(8) 0.020(6) 0.017(6) 0.014(6)
C24 0.031(8) 0.025(8) 0.064(10) 0.017(7) 0.016(7) 0.011(6)
C25 0.054(10) 0.037(9) 0.046(9) 0.017(7) 0.012(7) 0.024(7)
C26 0.058(10) 0.041(9) 0.048(9) 0.011(7) 0.032(8) 0.027(8)
C27 0.065(11) 0.055(10) 0.050(9) 0.028(8) 0.032(8) 0.034(9)

loop_
_atom_type_symbol
_atom_type_description
_atom_type_scat_dispersion_real
_atom_type_scat_dispersion_imag
_atom_type_scat_source
Ge Ge 0.1547 1.8001 'International Tables Vol C Tables 4.2.6.8 and 6.1.1.4'
Ni Ni 0.3393 1.1124 'International Tables Vol C Tables 4.2.6.8 and 6.1.1.4'
Mo Mo -1.6832 0.6857 'International Tables Vol C Tables 4.2.6.8 and 6.1.1.4'
O O 0.0106 0.0060 'International Tables Vol C Tables 4.2.6.8 and 6.1.1.4'
N N 0.0061 0.0033 'International Tables Vol C Tables 4.2.6.8 and 6.1.1.4'
C C 0.0033 0.0016 'International Tables Vol C Tables 4.2.6.8 and 6.1.1.4'
H H 0.0000 0.0000 'International Tables Vol C Tables 4.2.6.8 and 6.1.1.4'

loop_
_geom_angle_atom_site_label_1
_geom_angle_atom_site_label_2
_geom_angle_atom_site_label_3
_geom_angle
_geom_angle_site_symmetry_1
_geom_angle_site_symmetry_3
_geom_angle_publ_flag
O11 Ge O9 115.0(3) . . ?
O11 Ge O6 108.1(3) . . ?
O9 Ge O6 106.3(3) . . ?
O11 Ge O12 106.1(3) . . ?
O9 Ge O12 107.3(3) . . ?
O6 Ge O12 114.3(3) . . ?
N5 Ni1 O4 179.2(3) . . ?
N5 Ni1 O3 91.4(3) . . ?
O4 Ni1 O3 88.3(3) . . ?
N5 Ni1 N11 93.6(4) . . ?
O4 Ni1 N11 87.1(3) . . ?
O3 Ni1 N11 94.3(3) . . ?
N5 Ni1 N6 82.7(4) . . ?
O4 Ni1 N6 97.6(4) . . ?
O3 Ni1 N6 173.3(4) . . ?
N11 Ni1 N6 89.3(4) . . ?
N5 Ni1 O18 89.3(3) . . ?
O4 Ni1 O18 90.0(3) . . ?
O3 Ni1 O18 91.1(3) . . ?
N11 Ni1 O18 173.8(3) . . ?
N6 Ni1 O18 85.6(4) . . ?
O2 Ni2 N7 92.2(3) . . ?
O2 Ni2 O14 88.0(3) . . ?
N7 Ni2 O14 179.1(3) . . ?
O2 Ni2 N8 172.6(3) . . ?
N7 Ni2 N8 82.0(4) . . ?
O14 Ni2 N8 97.7(3) . . ?
O2 Ni2 N9 92.9(3) . . ?
N7 Ni2 N9 94.4(4) . . ?
O14 Ni2 N9 86.4(3) . . ?
N8 Ni2 N9 92.1(4) . . ?
O2 Ni2 O13 90.6(3) . . ?
N7 Ni2 O13 90.2(3) . . ?
O14 Ni2 O13 88.9(3) . . ?
N8 Ni2 O13 84.8(3) . . ?
N9 Ni2 O13 174.1(3) . . ?
N2 Ni3 N1 82.7(4) . . ?
N2 Ni3 O1 92.4(3) . . ?
N1 Ni3 O1 174.4(3) . . ?
N2 Ni3 O8 174.6(3) . . ?
N1 Ni3 O8 94.7(3) . . ?
O1 Ni3 O8 89.9(3) . . ?
N2 Ni3 O10 91.4(3) . . ?
N1 Ni3 O10 90.8(4) . . ?
O1 Ni3 O10 92.0(3) . . ?
O8 Ni3 O10 93.4(3) . . ?
N2 Ni3 O20 86.8(3) . 2_666 ?
N1 Ni3 O20 88.8(3) . 2_666 ?
O1 Ni3 O20 88.3(3) . 2_666 ?
O8 Ni3 O20 88.4(3) . 2_666 ?
O10 Ni3 O20 178.2(3) . 2_666 ?
N4 Ni4 O7 174.5(3) . . ?
N4 Ni4 N3 82.4(4) . . ?
O7 Ni4 N3 92.6(3) . . ?
N4 Ni4 O5 95.2(3) . . ?
O7 Ni4 O5 89.6(3) . . ?
N3 Ni4 O5 174.9(3) . . ?
N4 Ni4 O17 90.6(3) . . ?
O7 Ni4 O17 91.8(3) . . ?
N3 Ni4 O17 90.5(3) . . ?
O5 Ni4 O17 94.1(3) . . ?
N4 Ni4 O23 88.1(3) . 2_565 ?
O7 Ni4 O23 89.3(3) . 2_565 ?
N3 Ni4 O23 87.3(3) . 2_565 ?
O5 Ni4 O23 88.1(3) . 2_565 ?
O17 Ni4 O23 177.6(3) . 2_565 ?
O20 Mo1 O2 106.4(3) . . ?
O20 Mo1 O1 101.8(3) . . ?
O2 Mo1 O1 96.2(3) . . ?
O20 Mo1 O21 98.0(3) . . ?
O2 Mo1 O21 86.0(3) . . ?
O1 Mo1 O21 158.6(3) . . ?
O20 Mo1 O32 91.2(3) . . ?
O2 Mo1 O32 160.8(3) . . ?
O1 Mo1 O32 87.4(3) . . ?
O21 Mo1 O32 84.0(3) . . ?
O20 Mo1 O12 164.3(3) . . ?
O2 Mo1 O12 87.5(3) . . ?
O1 Mo1 O12 83.7(3) . . ?
O21 Mo1 O12 75.1(3) . . ?
O32 Mo1 O12 74.2(2) . . ?
O20 Mo1 Mo2 99.1(2) . . ?
O2 Mo1 Mo2 49.8(2) . . ?
O1 Mo1 Mo2 48.7(2) . . ?
O21 Mo1 Mo2 135.49(19) . . ?
O32 Mo1 Mo2 136.1(2) . . ?
O12 Mo1 Mo2 95.58(16) . . ?
O25 Mo2 O1 106.2(3) . . ?
O25 Mo2 O2 104.2(3) . . ?
O1 Mo2 O2 94.3(3) . . ?
O25 Mo2 O19 99.2(3) . . ?
O1 Mo2 O19 85.0(3) . . ?
O2 Mo2 O19 155.8(3) . . ?
O25 Mo2 O26 96.0(3) . . ?
O1 Mo2 O26 157.0(3) . . ?
O2 Mo2 O26 85.7(3) . . ?
O19 Mo2 O26 85.8(3) . . ?
O25 Mo2 O11 168.1(3) . . ?
O1 Mo2 O11 83.3(3) . . ?
O2 Mo2 O11 81.7(3) . . ?
O19 Mo2 O11 74.2(3) . . ?
O26 Mo2 O11 74.0(3) . . ?
O25 Mo2 Mo1 100.9(3) . . ?
O1 Mo2 Mo1 48.6(2) . . ?
O2 Mo2 Mo1 47.9(2) . . ?
O19 Mo2 Mo1 132.9(2) . . ?
O26 Mo2 Mo1 133.1(2) . . ?
O11 Mo2 Mo1 90.75(17) . . ?
O40 Mo3 O4 105.1(3) . . ?
O40 Mo3 O8 106.9(4) . . ?
O4 Mo3 O8 94.3(3) . . ?
O40 Mo3 O36 97.2(4) . . ?
O4 Mo3 O36 85.9(3) . . ?
O8 Mo3 O36 155.0(3) . . ?
O40 Mo3 O32 97.2(3) . . ?
O4 Mo3 O32 156.6(3) . . ?
O8 Mo3 O32 85.9(3) . . ?
O36 Mo3 O32 84.3(3) . . ?
O40 Mo3 O12 166.6(3) . . ?
O4 Mo3 O12 84.0(3) . . ?
O8 Mo3 O12 81.7(3) . . ?
O36 Mo3 O12 73.4(3) . . ?
O32 Mo3 O12 72.8(2) . . ?
O40 Mo3 Mo8 100.2(3) . . ?
O4 Mo3 Mo8 48.9(2) . . ?
O8 Mo3 Mo8 48.3(2) . . ?
O36 Mo3 Mo8 134.4(2) . . ?
O32 Mo3 Mo8 134.0(2) . . ?
O12 Mo3 Mo8 93.15(17) . . ?
O23 Mo4 O3 106.8(3) . . ?
O23 Mo4 O7 101.6(3) . . ?
O3 Mo4 O7 96.1(3) . . ?
O23 Mo4 O16 97.7(3) . . ?
O3 Mo4 O16 86.5(3) . . ?
O7 Mo4 O16 158.9(3) . . ?
O23 Mo4 O31 90.4(3) . . ?
O3 Mo4 O31 161.3(3) . . ?
O7 Mo4 O31 87.1(3) . . ?
O16 Mo4 O31 84.1(3) . . ?
O23 Mo4 O6 164.6(3) . . ?
O3 Mo4 O6 87.2(3) . . ?
O7 Mo4 O6 82.9(3) . . ?
O16 Mo4 O6 76.3(2) . . ?
O31 Mo4 O6 75.0(2) . . ?
O23 Mo4 Mo9 99.4(3) . . ?
O3 Mo4 Mo9 49.6(2) . . ?
O7 Mo4 Mo9 48.9(2) . . ?
O16 Mo4 Mo9 135.83(19) . . ?
O31 Mo4 Mo9 135.9(2) . . ?
O6 Mo4 Mo9 94.70(17) . . ?
O34 Mo5 O14 104.5(3) . . ?
O34 Mo5 O5 106.0(3) . . ?
O14 Mo5 O5 94.3(3) . . ?
O34 Mo5 O33 96.5(3) . . ?
O14 Mo5 O33 86.1(3) . . ?
O5 Mo5 O33 156.6(3) . . ?
O34 Mo5 O31 97.1(3) . . ?
O14 Mo5 O31 157.3(3) . . ?
O5 Mo5 O31 86.2(3) . . ?
O33 Mo5 O31 84.6(3) . . ?
O34 Mo5 O6 167.3(3) . . ?
O14 Mo5 O6 84.5(3) . . ?
O5 Mo5 O6 81.9(3) . . ?
O33 Mo5 O6 74.8(3) . . ?
O31 Mo5 O6 73.1(2) . . ?
O34 Mo5 Mo6 99.5(3) . . ?
O14 Mo5 Mo6 48.5(2) . . ?
O5 Mo5 Mo6 48.5(2) . . ?
O33 Mo5 Mo6 134.37(19) . . ?
O31 Mo5 Mo6 134.5(2) . . ?
O6 Mo5 Mo6 93.17(17) . . ?
O37 Mo6 O14 105.3(4) . . ?
O37 Mo6 O5 104.5(3) . . ?
O14 Mo6 O5 94.3(3) . . ?
O37 Mo6 O24 98.2(3) . . ?
O14 Mo6 O24 155.5(3) . . ?
O5 Mo6 O24 86.3(3) . . ?
O37 Mo6 O26 94.7(3) . . ?
O14 Mo6 O26 86.3(3) . . ?
O5 Mo6 O26 159.9(3) . . ?
O24 Mo6 O26 85.0(3) . . ?
O37 Mo6 O11 166.9(3) . . ?
O14 Mo6 O11 81.3(3) . . ?
O5 Mo6 O11 86.1(3) . . ?
O24 Mo6 O11 74.4(3) . . ?
O26 Mo6 O11 74.1(3) . . ?
O37 Mo6 Mo5 99.0(3) . . ?
O14 Mo6 Mo5 48.4(2) . . ?
O5 Mo6 Mo5 48.8(2) . . ?
O24 Mo6 Mo5 134.6(2) . . ?
O26 Mo6 Mo5 134.6(2) . . ?
O11 Mo6 Mo5 93.85(17) . . ?
O38 Mo7 O33 102.2(3) . . ?
O38 Mo7 O16 102.3(3) . . ?
O33 Mo7 O16 96.4(3) . . ?
O38 Mo7 O13 101.5(3) . . ?
O33 Mo7 O13 88.4(3) . . ?
O16 Mo7 O13 154.1(3) . . ?
O38 Mo7 O18 101.7(3) . . ?
O33 Mo7 O18 153.9(3) . . ?
O16 Mo7 O18 88.6(3) . . ?
O13 Mo7 O18 76.6(3) . . ?
O38 Mo7 O6 176.5(3) . . ?
O33 Mo7 O6 76.3(3) . . ?
O16 Mo7 O6 74.9(3) . . ?
O13 Mo7 O6 81.7(3) . . ?
O18 Mo7 O6 80.4(3) . . ?
O38 Mo7 Mo10 94.6(2) . . ?
O33 Mo7 Mo10 127.6(2) . . ?
O16 Mo7 Mo10 128.0(2) . . ?
O13 Mo7 Mo10 39.34(19) . . ?
O18 Mo7 Mo10 39.6(2) . . ?
O6 Mo7 Mo10 88.84(15) . . ?
O35 Mo8 O8 104.8(3) . . ?
O35 Mo8 O4 106.0(4) . . ?
O8 Mo8 O4 94.7(3) . . ?
O35 Mo8 O28 98.1(4) . . ?
O8 Mo8 O28 85.6(3) . . ?
O4 Mo8 O28 154.9(3) . . ?
O35 Mo8 O15 94.2(3) . . ?
O8 Mo8 O15 159.7(3) . . ?
O4 Mo8 O15 86.6(3) . . ?
O28 Mo8 O15 84.7(3) . . ?
O35 Mo8 O9 166.5(3) . . ?
O8 Mo8 O9 85.5(3) . . ?
O4 Mo8 O9 81.2(3) . . ?
O28 Mo8 O9 73.8(3) . . ?
O15 Mo8 O9 74.6(3) . . ?
O35 Mo8 Mo3 99.4(3) . . ?
O8 Mo8 Mo3 49.4(2) . . ?
O4 Mo8 Mo3 48.3(2) . . ?
O28 Mo8 Mo3 134.6(2) . . ?
O15 Mo8 Mo3 135.0(2) . . ?
O9 Mo8 Mo3 93.91(17) . . ?
O30 Mo9 O7 104.9(3) . . ?
O30 Mo9 O3 104.2(4) . . ?
O7 Mo9 O3 94.8(3) . . ?
O30 Mo9 O39 98.0(4) . . ?
O7 Mo9 O39 86.2(3) . . ?
O3 Mo9 O39 156.8(3) . . ?
O30 Mo9 O15 95.7(3) . . ?
O7 Mo9 O15 158.4(3) . . ?
O3 Mo9 O15 86.1(3) . . ?
O39 Mo9 O15 84.6(3) . . ?
O30 Mo9 O9 168.1(3) . . ?
O7 Mo9 O9 84.1(3) . . ?
O3 Mo9 O9 82.3(3) . . ?
O39 Mo9 O9 74.7(3) . . ?
O15 Mo9 O9 74.6(3) . . ?
O30 Mo9 Mo4 99.9(3) . . ?
O7 Mo9 Mo4 48.8(2) . . ?
O3 Mo9 Mo4 48.2(2) . . ?
O39 Mo9 Mo4 134.5(2) . . ?
O15 Mo9 Mo4 134.1(2) . . ?
O9 Mo9 Mo4 91.86(18) . . ?
O22 Mo10 O36 101.9(4) . . ?
O22 Mo10 O21 102.4(3) . . ?
O36 Mo10 O21 96.3(3) . . ?
O22 Mo10 O13 102.3(3) . . ?
O36 Mo10 O13 153.5(3) . . ?
O21 Mo10 O13 88.8(3) . . ?
O22 Mo10 O18 101.9(3) . . ?
O36 Mo10 O18 88.5(3) . . ?
O21 Mo10 O18 153.7(3) . . ?
O13 Mo10 O18 76.2(3) . . ?
O22 Mo10 O12 175.6(3) . . ?
O36 Mo10 O12 75.2(3) . . ?
O21 Mo10 O12 74.8(3) . . ?
O13 Mo10 O12 81.1(3) . . ?
O18 Mo10 O12 81.5(3) . . ?
O22 Mo10 Mo7 95.2(3) . . ?
O36 Mo10 Mo7 127.6(2) . . ?
O21 Mo10 Mo7 127.8(2) . . ?
O13 Mo10 Mo7 39.2(2) . . ?
O18 Mo10 Mo7 39.3(2) . . ?
O12 Mo10 Mo7 89.15(15) . . ?
O29 Mo11 O24 103.4(3) . . ?
O29 Mo11 O19 102.9(3) . . ?
O24 Mo11 O19 96.6(3) . . ?
O29 Mo11 O17 100.7(3) . . ?
O24 Mo11 O17 89.4(3) . . ?
O19 Mo11 O17 153.5(3) . . ?
O29 Mo11 O10 99.8(3) . . ?
O24 Mo11 O10 154.4(3) . . ?
O19 Mo11 O10 88.5(3) . . ?
O17 Mo11 O10 75.8(3) . . ?
O29 Mo11 O11 178.6(3) . . ?
O24 Mo11 O11 76.6(3) . . ?
O19 Mo11 O11 75.7(3) . . ?
O17 Mo11 O11 80.7(3) . . ?
O10 Mo11 O11 80.5(3) . . ?
O29 Mo11 Mo12 92.7(3) . . ?
O24 Mo11 Mo12 128.3(2) . . ?
O19 Mo11 Mo12 127.4(2) . . ?
O17 Mo11 Mo12 39.1(2) . . ?
O10 Mo11 Mo12 39.0(2) . . ?
O11 Mo11 Mo12 88.37(17) . . ?
O27 Mo12 O28 102.1(4) . . ?
O27 Mo12 O39 101.1(4) . . ?
O28 Mo12 O39 95.3(3) . . ?
O27 Mo12 O10 102.1(3) . . ?
O28 Mo12 O10 89.1(3) . . ?
O39 Mo12 O10 154.9(3) . . ?
O27 Mo12 O17 102.3(4) . . ?
O28 Mo12 O17 153.8(3) . . ?
O39 Mo12 O17 89.1(3) . . ?
O10 Mo12 O17 76.7(3) . . ?
O27 Mo12 O9 175.7(3) . . ?
O28 Mo12 O9 75.2(3) . . ?
O39 Mo12 O9 76.0(3) . . ?
O10 Mo12 O9 81.3(3) . . ?
O17 Mo12 O9 80.9(3) . . ?
O27 Mo12 Mo11 95.2(3) . . ?
O28 Mo12 Mo11 128.5(2) . . ?
O39 Mo12 Mo11 128.4(2) . . ?
O10 Mo12 Mo11 39.72(19) . . ?
O17 Mo12 Mo11 39.4(2) . . ?
O9 Mo12 Mo11 89.11(16) . . ?
Mo1 O1 Mo2 82.7(3) . . ?
Mo1 O1 Ni3 139.8(4) . . ?
Mo2 O1 Ni3 135.2(4) . . ?
Mo1 O2 Mo2 82.3(3) . . ?
Mo1 O2 Ni2 135.9(4) . . ?
Mo2 O2 Ni2 139.7(4) . . ?
Mo4 O3 Mo9 82.2(3) . . ?
Mo4 O3 Ni1 134.8(4) . . ?
Mo9 O3 Ni1 140.3(4) . . ?
Mo3 O4 Mo8 82.7(3) . . ?
Mo3 O4 Ni1 135.7(4) . . ?
Mo8 O4 Ni1 140.9(4) . . ?
Mo6 O5 Mo5 82.7(3) . . ?
Mo6 O5 Ni4 132.7(4) . . ?
Mo5 O5 Ni4 141.6(4) . . ?
Ge O6 Mo4 123.9(3) . . ?
Ge O6 Mo5 121.7(3) . . ?
Mo4 O6 Mo5 98.6(2) . . ?
Ge O6 Mo7 123.8(3) . . ?
Mo4 O6 Mo7 91.0(2) . . ?
Mo5 O6 Mo7 88.9(2) . . ?
Mo4 O7 Mo9 82.3(3) . . ?
Mo4 O7 Ni4 140.6(4) . . ?
Mo9 O7 Ni4 134.9(4) . . ?
Mo8 O8 Mo3 82.3(3) . . ?
Mo8 O8 Ni3 133.7(4) . . ?
Mo3 O8 Ni3 141.3(4) . . ?
Ge O9 Mo8 123.2(3) . . ?
Ge O9 Mo9 122.9(3) . . ?
Mo8 O9 Mo9 97.5(2) . . ?
Ge O9 Mo12 123.4(3) . . ?
Mo8 O9 Mo12 90.6(2) . . ?
Mo9 O9 Mo12 90.3(2) . . ?
Mo12 O10 Mo11 101.2(3) . . ?
Mo12 O10 Ni3 129.0(4) . . ?
Mo11 O10 Ni3 129.5(4) . . ?
Ge O11 Mo6 122.8(3) . . ?
Ge O11 Mo2 124.4(3) . . ?
Mo6 O11 Mo2 96.5(2) . . ?
Ge O11 Mo11 124.1(3) . . ?
Mo6 O11 Mo11 89.9(2) . . ?
Mo2 O11 Mo11 89.6(2) . . ?
Ge O12 Mo1 122.9(3) . . ?
Ge O12 Mo3 122.0(3) . . ?
Mo1 O12 Mo3 98.8(2) . . ?
Ge O12 Mo10 123.9(3) . . ?
Mo1 O12 Mo10 91.0(2) . . ?
Mo3 O12 Mo10 89.6(2) . . ?
Mo7 O13 Mo10 101.5(3) . . ?
Mo7 O13 Ni2 129.6(3) . . ?
Mo10 O13 Ni2 128.6(3) . . ?
Mo5 O14 Mo6 83.1(3) . . ?
Mo5 O14 Ni2 136.0(4) . . ?
Mo6 O14 Ni2 140.3(4) . . ?
Mo9 O15 Mo8 113.1(3) . . ?
Mo9 O15 HO15 114.3 . . ?
Mo8 O15 HO15 112.6 . . ?
Mo7 O16 Mo4 117.8(3) . . ?
Mo12 O17 Mo11 101.6(3) . . ?
Mo12 O17 Ni4 130.3(4) . . ?
Mo11 O17 Ni4 127.8(4) . . ?
Mo7 O18 Mo10 101.1(3) . . ?
Mo7 O18 Ni1 129.6(3) . . ?
Mo10 O18 Ni1 129.0(3) . . ?
Mo11 O19 Mo2 120.4(3) . . ?
Mo1 O20 Ni3 145.0(4) . 2_666 ?
Mo10 O21 Mo1 119.0(3) . . ?
Mo4 O23 Ni4 144.7(4) . 2_565 ?
Mo11 O24 Mo6 119.1(3) . . ?
Mo2 O26 Mo6 115.3(3) . . ?
Mo2 O26 HO26 116.5 . . ?
Mo6 O26 HO26 116.3 . . ?
Mo12 O28 Mo8 120.4(4) . . ?
Mo5 O31 Mo4 113.2(3) . . ?
Mo5 O31 HO31 122.7 . . ?
Mo4 O31 HO31 118.3 . . ?
Mo3 O32 Mo1 114.1(3) . . ?
Mo3 O32 HO32 125.4 . . ?
Mo1 O32 HO32 112.4 . . ?
Mo7 O33 Mo5 120.0(4) . . ?
Mo10 O36 Mo3 121.7(4) . . ?
Mo12 O39 Mo9 119.1(3) . . ?
C2 N1 Ni3 110.3(9) . . ?
C2 N1 H1A 109.6 . . ?
Ni3 N1 H1A 109.6 . . ?
C2 N1 H1B 109.6 . . ?
Ni3 N1 H1B 109.6 . . ?
H1A N1 H1B 108.1 . . ?
C1 N2 Ni3 108.7(8) . . ?
C1 N2 H2A 110.0 . . ?
Ni3 N2 H2A 110.0 . . ?
C1 N2 H2B 110.0 . . ?
Ni3 N2 H2B 110.0 . . ?
H2A N2 H2B 108.3 . . ?
C4 N3 Ni4 106.2(9) . . ?
C4 N3 H3A 110.5 . . ?
Ni4 N3 H3A 110.5 . . ?
C4 N3 H3B 110.5 . . ?
Ni4 N3 H3B 110.5 . . ?
H3A N3 H3B 108.7 . . ?
C5 N4 Ni4 110.5(9) . . ?
C5 N4 H4A 109.6 . . ?
Ni4 N4 H4A 109.6 . . ?
C5 N4 H4B 109.6 . . ?
Ni4 N4 H4B 109.6 . . ?
H4A N4 H4B 108.1 . . ?
C8 N5 Ni1 110.5(7) . . ?
C8 N5 H5A 109.5 . . ?
Ni1 N5 H5A 109.5 . . ?
C8 N5 H5B 109.5 . . ?
Ni1 N5 H5B 109.5 . . ?
H5A N5 H5B 108.1 . . ?
C7 N6 Ni1 104.8(7) . . ?
C7 N6 H6A 110.8 . . ?
Ni1 N6 H6A 110.8 . . ?
C7 N6 H6B 110.8 . . ?
Ni1 N6 H6B 110.8 . . ?
H6A N6 H6B 108.9 . . ?
C11 N7 Ni2 110.7(7) . . ?
C11 N7 H7A 109.5 . . ?
Ni2 N7 H7A 109.5 . . ?
C11 N7 H7B 109.5 . . ?
Ni2 N7 H7B 109.5 . . ?
H7A N7 H7B 108.1 . . ?
C10 N8 Ni2 106.4(7) . . ?
C10 N8 H8A 110.5 . . ?
Ni2 N8 H8A 110.5 . . ?
C10 N8 H8B 110.5 . . ?
Ni2 N8 H8B 110.5 . . ?
H8A N8 H8B 108.6 . . ?
C18 N9 C22 116.1(10) . . ?
C18 N9 Ni2 123.7(8) . . ?
C22 N9 Ni2 119.7(8) . . ?
C26 N10 C25 114.3(12) . . ?
C13 N11 C17 118.3(11) . . ?
C13 N11 Ni1 121.8(8) . . ?
C17 N11 Ni1 119.3(9) . . ?
C2 C1 N2 117.3(14) . . ?
C2 C1 H1C 108.0 . . ?
N2 C1 H1C 108.0 . . ?
C2 C1 H1D 108.0 . . ?
N2 C1 H1D 108.0 . . ?
H1C C1 H1D 107.2 . . ?
C1 C2 N1 117.5(15) . . ?
C1 C2 C3 120.9(17) . . ?
N1 C2 C3 119.4(16) . . ?
C1 C2 H2 94.9 . . ?
N1 C2 H2 94.9 . . ?
C3 C2 H2 94.9 . . ?
C2 C3 H3C 109.5 . . ?
C2 C3 H3D 109.5 . . ?
H3C C3 H3D 109.5 . . ?
C2 C3 H3E 109.5 . . ?
H3C C3 H3E 109.5 . . ?
H3D C3 H3E 109.5 . . ?
C5 C4 N3 122.9(14) . . ?
C5 C4 H4C 106.6 . . ?
N3 C4 H4C 106.6 . . ?
C5 C4 H4D 106.6 . . ?
N3 C4 H4D 106.6 . . ?
H4C C4 H4D 106.6 . . ?
C4 C5 N4 115.2(14) . . ?
C4 C5 C6 124.8(16) . . ?
N4 C5 C6 118.8(15) . . ?
C4 C5 H5 93.6 . . ?
N4 C5 H5 93.6 . . ?
C6 C5 H5 93.6 . . ?
C5 C6 H6C 109.5 . . ?
C5 C6 H6D 109.5 . . ?
H6C C6 H6D 109.5 . . ?
C5 C6 H6E 109.5 . . ?
H6C C6 H6E 109.5 . . ?
H6D C6 H6E 109.5 . . ?
C8 C7 N6 114.6(13) . . ?
C8 C7 H7C 108.6 . . ?
N6 C7 H7C 108.6 . . ?
C8 C7 H7D 108.6 . . ?
N6 C7 H7D 108.6 . . ?
H7C C7 H7D 107.6 . . ?
C7 C8 N5 112.0(11) . . ?
C7 C8 C9 119.2(13) . . ?
N5 C8 C9 114.9(11) . . ?
C7 C8 H8 102.6 . . ?
N5 C8 H8 102.6 . . ?
C9 C8 H8 102.6 . . ?
C8 C9 H9A 109.5 . . ?
C8 C9 H9B 109.5 . . ?
H9A C9 H9B 109.5 . . ?
C8 C9 H9C 109.5 . . ?
H9A C9 H9C 109.5 . . ?
H9B C9 H9C 109.5 . . ?
C11 C10 N8 108.4(9) . . ?
C11 C10 H10A 110.0 . . ?
N8 C10 H10A 110.0 . . ?
C11 C10 H10B 110.0 . . ?
N8 C10 H10B 110.0 . . ?
H10A C10 H10B 108.4 . . ?
N7 C11 C10 109.2(9) . . ?
N7 C11 C12 111.5(11) . . ?
C10 C11 C12 112.4(11) . . ?
N7 C11 H11 107.9 . . ?
C10 C11 H11 107.9 . . ?
C12 C11 H11 107.9 . . ?
C11 C12 H12A 109.5 . . ?
C11 C12 H12B 109.5 . . ?
H12A C12 H12B 109.5 . . ?
C11 C12 H12C 109.5 . . ?
H12A C12 H12C 109.5 . . ?
H12B C12 H12C 109.5 . . ?
N11 C13 C14 121.9(12) . . ?
N11 C13 H13 119.0 . . ?
C14 C13 H13 119.0 . . ?
C15 C14 C13 121.1(12) . . ?
C15 C14 H14 119.5 . . ?
C13 C14 H14 119.5 . . ?
C14 C15 C16 117.0(11) . . ?
C14 C15 C15 121.0(13) . 2_576 ?
C16 C15 C15 121.8(13) . 2_576 ?
C15 C16 C17 119.9(12) . . ?
C15 C16 H16 120.1 . . ?
C17 C16 H16 120.1 . . ?
N11 C17 C16 121.7(13) . . ?
N11 C17 H17 119.1 . . ?
C16 C17 H17 119.1 . . ?
N9 C18 C19 125.3(12) . . ?
N9 C18 H18 117.4 . . ?
C19 C18 H18 117.4 . . ?
C18 C19 C20 118.9(12) . . ?
C18 C19 H19 120.5 . . ?
C20 C19 H19 120.5 . . ?
C21 C20 C19 116.1(11) . . ?
C21 C20 C23 121.8(11) . . ?
C19 C20 C23 122.0(11) . . ?
C22 C21 C20 120.0(11) . . ?
C22 C21 H21 120.0 . . ?
C20 C21 H21 120.0 . . ?
N9 C22 C21 123.5(11) . . ?
N9 C22 H22 118.3 . . ?
C21 C22 H22 118.3 . . ?
C24 C23 C27 115.3(12) . . ?
C24 C23 C20 122.3(12) . . ?
C27 C23 C20 122.4(12) . . ?
C23 C24 C25 120.2(14) . . ?
C23 C24 H24 119.9 . . ?
C25 C24 H24 119.9 . . ?
N10 C25 C24 125.3(14) . . ?
N10 C25 H25 117.3 . . ?
C24 C25 H25 117.3 . . ?
N10 C26 C27 124.8(14) . . ?
N10 C26 H26 117.6 . . ?
C27 C26 H26 117.6 . . ?
C26 C27 C23 119.9(14) . . ?
C26 C27 H27 120.1 . . ?
C23 C27 H27 120.1 . . ?

loop_
_geom_bond_atom_site_label_1
_geom_bond_atom_site_label_2
_geom_bond_distance
_geom_bond_site_symmetry_2
_geom_bond_publ_flag
Ge O11 1.767(7) . ?
Ge O9 1.776(7) . ?
Ge O6 1.780(7) . ?
Ge O12 1.785(6) . ?
Ni1 N5 2.063(10) . ?
Ni1 O4 2.074(7) . ?
Ni1 O3 2.077(7) . ?
Ni1 N11 2.094(10) . ?
Ni1 N6 2.112(10) . ?
Ni1 O18 2.184(8) . ?
Ni2 O2 2.063(7) . ?
Ni2 N7 2.080(9) . ?
Ni2 O14 2.082(7) . ?
Ni2 N8 2.085(9) . ?
Ni2 N9 2.111(9) . ?
Ni2 O13 2.216(7) . ?
Ni3 N2 2.063(10) . ?
Ni3 N1 2.072(10) . ?
Ni3 O1 2.074(7) . ?
Ni3 O8 2.085(8) . ?
Ni3 O10 2.090(7) . ?
Ni3 O20 2.187(7) 2_666 ?
Ni4 N4 2.059(10) . ?
Ni4 O7 2.063(7) . ?
Ni4 N3 2.078(10) . ?
Ni4 O5 2.082(8) . ?
Ni4 O17 2.109(7) . ?
Ni4 O23 2.201(7) 2_565 ?
Mo1 O20 1.719(7) . ?
Mo1 O2 1.934(7) . ?
Mo1 O1 1.954(7) . ?
Mo1 O21 2.028(7) . ?
Mo1 O32 2.110(7) . ?
Mo1 O12 2.254(7) . ?
Mo1 Mo2 2.5832(14) . ?
Mo2 O25 1.663(7) . ?
Mo2 O1 1.956(7) . ?
Mo2 O2 1.991(7) . ?
Mo2 O19 2.007(7) . ?
Mo2 O26 2.059(7) . ?
Mo2 O11 2.336(7) . ?
Mo3 O40 1.671(8) . ?
Mo3 O4 1.939(7) . ?
Mo3 O8 1.971(8) . ?
Mo3 O36 2.012(8) . ?
Mo3 O32 2.065(7) . ?
Mo3 O12 2.357(6) . ?
Mo3 Mo8 2.5739(17) . ?
Mo4 O23 1.707(7) . ?
Mo4 O3 1.941(7) . ?
Mo4 O7 1.958(7) . ?
Mo4 O16 2.025(8) . ?
Mo4 O31 2.107(7) . ?
Mo4 O6 2.245(7) . ?
Mo4 Mo9 2.5788(14) . ?
Mo5 O34 1.681(7) . ?
Mo5 O14 1.940(7) . ?
Mo5 O5 1.954(7) . ?
Mo5 O33 2.019(7) . ?
Mo5 O31 2.075(7) . ?
Mo5 O6 2.361(6) . ?
Mo5 Mo6 2.5774(14) . ?
Mo6 O37 1.670(7) . ?
Mo6 O14 1.945(8) . ?
Mo6 O5 1.947(7) . ?
Mo6 O24 2.042(7) . ?
Mo6 O26 2.061(7) . ?
Mo6 O11 2.328(7) . ?
Mo7 O38 1.700(8) . ?
Mo7 O33 1.848(7) . ?
Mo7 O16 1.864(7) . ?
Mo7 O13 1.986(7) . ?
Mo7 O18 1.989(7) . ?
Mo7 O6 2.421(7) . ?
Mo7 Mo10 3.0804(14) . ?
Mo8 O35 1.675(7) . ?
Mo8 O8 1.940(7) . ?
Mo8 O4 1.956(7) . ?
Mo8 O28 2.016(8) . ?
Mo8 O15 2.108(7) . ?
Mo8 O9 2.317(7) . ?
Mo9 O30 1.677(7) . ?
Mo9 O7 1.959(7) . ?
Mo9 O3 1.982(7) . ?
Mo9 O39 2.015(8) . ?
Mo9 O15 2.087(7) . ?
Mo9 O9 2.337(7) . ?
Mo10 O22 1.693(8) . ?
Mo10 O36 1.831(7) . ?
Mo10 O21 1.832(7) . ?
Mo10 O13 1.992(7) . ?
Mo10 O18 1.999(7) . ?
Mo10 O12 2.408(7) . ?
Mo11 O29 1.700(8) . ?
Mo11 O24 1.824(7) . ?
Mo11 O19 1.833(7) . ?
Mo11 O17 2.003(7) . ?
Mo11 O10 2.015(7) . ?
Mo11 O11 2.393(7) . ?
Mo11 Mo12 3.0922(15) . ?
Mo12 O27 1.694(7) . ?
Mo12 O28 1.835(7) . ?
Mo12 O39 1.869(7) . ?
Mo12 O10 1.986(7) . ?
Mo12 O17 1.989(7) . ?
Mo12 O9 2.386(7) . ?
O15 HO15 0.9135 . ?
O20 Ni3 2.187(7) 2_666 ?
O23 Ni4 2.201(7) 2_565 ?
O26 HO26 0.9071 . ?
O31 HO31 0.9715 . ?
O32 HO32 0.9335 . ?
N1 C2 1.44(2) . ?
N1 H1A 0.9000 . ?
N1 H1B 0.9000 . ?
N2 C1 1.470(18) . ?
N2 H2A 0.9000 . ?
N2 H2B 0.9000 . ?
N3 C4 1.422(17) . ?
N3 H3A 0.9000 . ?
N3 H3B 0.9000 . ?
N4 C5 1.444(18) . ?
N4 H4A 0.9000 . ?
N4 H4B 0.9000 . ?
N5 C8 1.496(15) . ?
N5 H5A 0.9000 . ?
N5 H5B 0.9000 . ?
N6 C7 1.481(17) . ?
N6 H6A 0.9000 . ?
N6 H6B 0.9000 . ?
N7 C11 1.481(15) . ?
N7 H7A 0.9000 . ?
N7 H7B 0.9000 . ?
N8 C10 1.491(13) . ?
N8 H8A 0.9000 . ?
N8 H8B 0.9000 . ?
N9 C18 1.303(14) . ?
N9 C22 1.351(14) . ?
N10 C26 1.310(17) . ?
N10 C25 1.330(16) . ?
N11 C13 1.324(15) . ?
N11 C17 1.346(15) . ?
C1 C2 1.37(2) . ?
C1 H1C 0.9700 . ?
C1 H1D 0.9700 . ?
C2 C3 1.47(2) . ?
C2 H2 0.9800 . ?
C3 H3C 0.9600 . ?
C3 H3D 0.9600 . ?
C3 H3E 0.9600 . ?
C4 C5 1.33(2) . ?
C4 H4C 0.9700 . ?
C4 H4D 0.9700 . ?
C5 C6 1.45(2) . ?
C5 H5 0.9800 . ?
C6 H6C 0.9600 . ?
C6 H6D 0.9600 . ?
C6 H6E 0.9600 . ?
C7 C8 1.395(18) . ?
C7 H7C 0.9700 . ?
C7 H7D 0.9700 . ?
C8 C9 1.500(19) . ?
C8 H8 0.9800 . ?
C9 H9A 0.9600 . ?
C9 H9B 0.9600 . ?
C9 H9C 0.9600 . ?
C10 C11 1.484(16) . ?
C10 H10A 0.9700 . ?
C10 H10B 0.9700 . ?
C11 C12 1.545(17) . ?
C11 H11 0.9800 . ?
C12 H12A 0.9600 . ?
C12 H12B 0.9600 . ?
C12 H12C 0.9600 . ?
C13 C14 1.396(17) . ?
C13 H13 0.9300 . ?
C14 C15 1.369(16) . ?
C14 H14 0.9300 . ?
C15 C16 1.375(17) . ?
C15 C15 1.51(2) 2_576 ?
C16 C17 1.409(18) . ?
C16 H16 0.9300 . ?
C17 H17 0.9300 . ?
C18 C19 1.383(16) . ?
C18 H18 0.9300 . ?
C19 C20 1.400(17) . ?
C19 H19 0.9300 . ?
C20 C21 1.391(16) . ?
C20 C23 1.478(16) . ?
C21 C22 1.375(16) . ?
C21 H21 0.9300 . ?
C22 H22 0.9300 . ?
C23 C24 1.359(17) . ?
C23 C27 1.394(18) . ?
C24 C25 1.367(17) . ?
C24 H24 0.9300 . ?
C25 H25 0.9300 . ?
C26 C27 1.375(18) . ?
C26 H26 0.9300 . ?
C27 H27 0.9300 . ?
